data_4125939
loop_
_publ_author_name
'Ren, Shi-Chao'
'Zhang, Feng-Lian'
'Qi, Jing'
'Huang, Yun-Shuai'
'Xu, Ai-Qing'
'Yan, Hong-Yi'
'Wang, Yi-Feng'

_publ_section_title
;
 Radical Borylation/Cyclization Cascade of 1,6-Enynes for the Synthesis of
 Boron-Handled Hetero- and Carbocycles.
;
_journal_issue 17
_journal_name_full 'Journal of the American Chemical Society'
_journal_page_first 6050
_journal_page_last 6053
_journal_paper_doi 10.1021/jacs.7b01889
_journal_volume 139
_journal_year 2017
_chemical_formula_sum 'C26 H32 B N3 O4 S'
_chemical_formula_weight 493.41
_chemical_name_systematic
;
 ?
;
_space_group_crystal_system monoclinic
_space_group_IT_number 15
_space_group_name_Hall '-C 2yc'
_space_group_name_H-M_alt 'C 1 2/c 1'
_symmetry_space_group_name_Hall '-C 2yc'
_symmetry_space_group_name_H-M 'C 1 2/c 1'
_atom_sites_solution_hydrogens geom
_audit_creation_method SHELXL-2013
_cell_angle_alpha 90
_cell_angle_beta 97.673(2)
_cell_angle_gamma 90
_cell_formula_units_Z 8
_cell_length_a 43.8470(8)
_cell_length_b 7.65070(10)
_cell_length_c 16.1916(3)
_cell_measurement_reflns_used 6704
_cell_measurement_temperature 291(2)
_cell_measurement_theta_max 71.2060
_cell_measurement_theta_min 4.0700
_cell_volume 5383.00(16)
_computing_cell_refinement 'CrysAlisPro (Rigaku OD, 2015)'
_computing_data_collection 'CrysAlisPro (Rigaku OD, 2015)'
_computing_data_reduction 'CrysAlisPro (Rigaku OD, 2015)'
_computing_molecular_graphics 'Ortep-3 (L. J. Farrugia, 2001)'
_computing_publication_material SHELXL-97
_computing_structure_refinement 'SHELXL-97 (Sheldrick, 1997)'
_computing_structure_solution 'SHELXS-97 (Sheldrick, 1997)'
_diffrn_ambient_temperature 291(2)
_diffrn_detector_area_resol_mean 5.2169
_diffrn_measured_fraction_theta_full 0.993
_diffrn_measured_fraction_theta_max 0.972
_diffrn_measurement_device_type 'SuperNova, Dual, Cu at zero, AtlasS2'
_diffrn_measurement_method '\w scans'
_diffrn_radiation_type CuK\a
_diffrn_radiation_wavelength 1.54184
_diffrn_reflns_av_R_equivalents 0.0262
_diffrn_reflns_av_unetI/netI 0.0239
_diffrn_reflns_Laue_measured_fraction_full 0.993
_diffrn_reflns_Laue_measured_fraction_max 0.972
_diffrn_reflns_limit_h_max 53
_diffrn_reflns_limit_h_min -46
_diffrn_reflns_limit_k_max 9
_diffrn_reflns_limit_k_min -8
_diffrn_reflns_limit_l_max 19
_diffrn_reflns_limit_l_min -18
_diffrn_reflns_number 14682
_diffrn_reflns_point_group_measured_fraction_full 0.993
_diffrn_reflns_point_group_measured_fraction_max 0.972
_diffrn_reflns_theta_full 67.684
_diffrn_reflns_theta_max 71.303
_diffrn_reflns_theta_min 4.069
_diffrn_source 'micro-focus sealed X-ray tube'
_exptl_absorpt_coefficient_mu 1.353
_exptl_absorpt_correction_T_max 1.00000
_exptl_absorpt_correction_T_min 0.58553
_exptl_absorpt_correction_type multi-scan
_exptl_absorpt_process_details
;
CrysAlisPro 1.171.38.43f (Rigaku Oxford Diffraction, 2015)
Empirical absorption correction using spherical harmonics,
 implemented in SCALE3 ABSPACK scaling algorithm.
;
_exptl_crystal_density_diffrn 1.218
_exptl_crystal_description block
_exptl_crystal_F_000 2096
_exptl_crystal_size_max 0.280
_exptl_crystal_size_mid 0.230
_exptl_crystal_size_min 0.200
_refine_diff_density_max 0.475
_refine_diff_density_min -0.665
_refine_diff_density_rms 0.049
_refine_ls_extinction_method none
_refine_ls_goodness_of_fit_ref 1.071
_refine_ls_hydrogen_treatment constr
_refine_ls_matrix_type full
_refine_ls_number_parameters 321
_refine_ls_number_reflns 5088
_refine_ls_number_restraints 0
_refine_ls_restrained_S_all 1.071
_refine_ls_R_factor_all 0.0904
_refine_ls_R_factor_gt 0.0708
_refine_ls_shift/su_max 0.000
_refine_ls_shift/su_mean 0.000
_refine_ls_structure_factor_coef Fsqd
_refine_ls_weighting_details 'w=1/[\s^2^(Fo^2^)+(0.0980P)^2^+5.7510P] where P=(Fo^2^+2Fc^2^)/3'
_refine_ls_weighting_scheme calc
_refine_ls_wR_factor_gt 0.1931
_refine_ls_wR_factor_ref 0.2084
_reflns_Friedel_coverage 0.000
_reflns_number_gt 3896
_reflns_number_total 5088
_reflns_threshold_expression 'I > 2\s(I)'
_cod_data_source_file 4b.cif
_cod_data_source_block shelxl
_cod_depositor_comments 'Adding full bibliography for 4125939--4125941.cif.'
_cod_database_code 4125939
_shelx_space_group_comment
;
The symmetry employed for this shelxl refinement is uniquely defined
by the following loop, which should always be used as a source of
symmetry information in preference to the above space-group names.
They are only intended as comments.
;
_shelx_estimated_absorpt_t_min 0.703
_shelx_estimated_absorpt_t_max 0.774
_shelxl_version_number 2013-4

loop_
_space_group_symop_operation_xyz
'x, y, z'
'-x, y, -z+1/2'
'x+1/2, y+1/2, z'
'-x+1/2, y+1/2, -z+1/2'
'-x, -y, -z'
'x, -y, z-1/2'
'-x+1/2, -y+1/2, -z'
'x+1/2, -y+1/2, z-1/2'

loop_
_atom_site_label
_atom_site_type_symbol
_atom_site_fract_x
_atom_site_fract_y
_atom_site_fract_z
_atom_site_U_iso_or_equiv
_atom_site_adp_type
_atom_site_occupancy
_atom_site_site_symmetry_order
_atom_site_calc_flag
_atom_site_refinement_flags_posn
_atom_site_refinement_flags_adp
S1 S 0.19537(2) 0.86570(12) 0.19382(5) 0.0791(3) Uani 1 1 d . .
N3 N 0.09467(6) 1.5132(4) 0.03647(17) 0.0739(7) Uani 1 1 d . .
N2 N 0.05178(5) 1.4442(3) 0.07451(17) 0.0657(6) Uani 1 1 d . .
C2 C 0.12242(6) 1.1790(4) 0.14716(17) 0.0556(6) Uani 1 1 d . .
C14 C 0.06391(7) 1.6253(4) 0.30832(19) 0.0628(7) Uani 1 1 d . .
C6 C 0.07915(6) 1.3771(4) 0.06221(18) 0.0588(7) Uani 1 1 d . .
O1 O 0.02071(6) 1.6819(3) 0.3781(2) 0.1011(9) Uani 1 1 d . .
C11 C 0.10523(7) 1.4003(4) 0.24429(17) 0.0600(7) Uani 1 1 d . .
O2 O 0.04658(7) 1.9035(3) 0.3376(2) 0.1116(11) Uani 1 1 d . .
C19 C 0.21308(7) 0.9070(4) 0.04024(18) 0.0631(7) Uani 1 1 d . .
H19 H 0.1939 0.8623 0.0193 0.076 Uiso 1 1 calc R U
O3 O 0.17821(6) 0.7238(3) 0.16019(19) 0.0980(9) Uani 1 1 d . .
C3 C 0.14614(7) 1.0486(4) 0.12676(18) 0.0629(7) Uani 1 1 d . .
H3A H 0.1362 0.9368 0.1138 0.076 Uiso 1 1 calc R U
H3B H 0.1547 1.0877 0.0776 0.076 Uiso 1 1 calc R U
C17 C 0.04147(7) 1.7369(4) 0.3444(2) 0.0720(8) Uani 1 1 d . .
C1 C 0.12818(6) 1.2781(4) 0.21539(17) 0.0615(7) Uani 1 1 d . .
C13 C 0.08910(7) 1.6911(4) 0.2756(2) 0.0717(8) Uani 1 1 d . .
H13 H 0.0922 1.8113 0.2741 0.086 Uiso 1 1 calc R U
C18 C 0.22135(6) 0.9206(4) 0.12473(18) 0.0601(7) Uani 1 1 d . .
C16 C 0.07983(8) 1.3358(4) 0.2768(2) 0.0730(9) Uani 1 1 d . .
H16 H 0.0764 1.2159 0.2771 0.088 Uiso 1 1 calc R U
N1 N 0.17138(6) 1.0253(4) 0.19584(15) 0.0708(7) Uani 1 1 d . .
C20 C 0.23297(7) 0.9589(4) -0.0134(2) 0.0713(8) Uani 1 1 d . .
H20 H 0.2269 0.9492 -0.0705 0.086 Uiso 1 1 calc R U
O4 O 0.21269(7) 0.8541(5) 0.27507(16) 0.1202(12) Uani 1 1 d . .
C12 C 0.10963(7) 1.5802(4) 0.2452(2) 0.0699(8) Uani 1 1 d . .
H12 H 0.1268 1.6264 0.2249 0.084 Uiso 1 1 calc R U
C15 C 0.05957(8) 1.4473(4) 0.3088(2) 0.0753(9) Uani 1 1 d . .
H15 H 0.0428 1.4013 0.3310 0.090 Uiso 1 1 calc R U
C21 C 0.26142(7) 1.0242(4) 0.0141(2) 0.0744(9) Uani 1 1 d . .
C8 C 0.05038(8) 1.6199(5) 0.0587(2) 0.0819(10) Uani 1 1 d . .
H8 H 0.0339 1.6942 0.0636 0.098 Uiso 1 1 calc R U
C23 C 0.25009(7) 0.9878(5) 0.1545(2) 0.0835(10) Uani 1 1 d . .
H23 H 0.2561 0.9999 0.2115 0.100 Uiso 1 1 calc R U
C4 C 0.18324(8) 1.1918(5) 0.2305(2) 0.0885(12) Uani 1 1 d . .
H4A H 0.1886 1.2672 0.1864 0.106 Uiso 1 1 calc R U
H4B H 0.2016 1.1728 0.2701 0.106 Uiso 1 1 calc R U
C7 C 0.07718(9) 1.6633(5) 0.0349(3) 0.0895(11) Uani 1 1 d . .
H7 H 0.0831 1.7744 0.0199 0.107 Uiso 1 1 calc R U
C22 C 0.26968(7) 1.0366(5) 0.0987(3) 0.0921(12) Uani 1 1 d . .
H22 H 0.2891 1.0792 0.1190 0.111 Uiso 1 1 calc R U
B1 B 0.09201(8) 1.1825(5) 0.0778(2) 0.0651(8) Uani 1 1 d . .
H1A H 0.0971 1.1345 0.0259 0.078 Uiso 1 1 calc R U
H1B H 0.0762 1.1097 0.0965 0.078 Uiso 1 1 calc R U
C9 C 0.02608(7) 1.3455(5) 0.0988(3) 0.0881(11) Uani 1 1 d . .
H9A H 0.0151 1.2896 0.0506 0.132 Uiso 1 1 calc R U
H9B H 0.0125 1.4233 0.1227 0.132 Uiso 1 1 calc R U
H9C H 0.0337 1.2585 0.1391 0.132 Uiso 1 1 calc R U
C5 C 0.15828(9) 1.2759(6) 0.2735(2) 0.0986(14) Uani 1 1 d . .
H5 H 0.1643 1.3971 0.2868 0.118 Uiso 1 1 calc R U
C24 C 0.28295(10) 1.0812(5) -0.0465(3) 0.1115(16) Uani 1 1 d . .
H24A H 0.2872 0.9837 -0.0804 0.167 Uiso 1 1 calc R U
H24B H 0.3018 1.1232 -0.0161 0.167 Uiso 1 1 calc R U
H24C H 0.2735 1.1729 -0.0813 0.167 Uiso 1 1 calc R U
C26 C 0.02628(14) 2.0158(5) 0.3770(5) 0.166(3) Uani 1 1 d . .
H26A H 0.0076 2.0336 0.3398 0.248 Uiso 1 1 calc R U
H26B H 0.0361 2.1263 0.3898 0.248 Uiso 1 1 calc R U
H26C H 0.0217 1.9620 0.4274 0.248 Uiso 1 1 calc R U
C25 C 0.15494(15) 1.1823(10) 0.3539(3) 0.189(4) Uani 1 1 d . .
H25A H 0.1364 1.2202 0.3740 0.284 Uiso 1 1 calc R U
H25B H 0.1723 1.2087 0.3946 0.284 Uiso 1 1 calc R U
H25C H 0.1540 1.0585 0.3442 0.284 Uiso 1 1 calc R U
C10 C 0.12562(8) 1.5020(6) 0.0130(3) 0.1044(14) Uani 1 1 d . .
H10A H 0.1405 1.5261 0.0608 0.157 Uiso 1 1 calc R U
H10B H 0.1278 1.5859 -0.0299 0.157 Uiso 1 1 calc R U
H10C H 0.1290 1.3866 -0.0072 0.157 Uiso 1 1 calc R U

loop_
_atom_site_aniso_label
_atom_site_aniso_U_11
_atom_site_aniso_U_22
_atom_site_aniso_U_33
_atom_site_aniso_U_23
_atom_site_aniso_U_13
_atom_site_aniso_U_12
S1 0.0844(6) 0.0752(6) 0.0829(6) 0.0201(4) 0.0309(4) 0.0381(5)
N3 0.0620(14) 0.0777(18) 0.0805(17) 0.0237(14) 0.0044(12) -0.0048(13)
N2 0.0526(12) 0.0583(15) 0.0855(16) 0.0081(12) 0.0061(11) 0.0060(10)
C2 0.0546(14) 0.0525(15) 0.0611(15) 0.0019(12) 0.0135(12) 0.0123(11)
C14 0.0643(16) 0.0496(16) 0.0801(19) -0.0020(13) 0.0301(14) 0.0060(12)
C6 0.0497(14) 0.0602(17) 0.0656(16) 0.0068(13) 0.0042(12) -0.0011(12)
O1 0.0940(17) 0.0668(15) 0.159(2) -0.0131(15) 0.0777(18) -0.0011(13)
C11 0.0617(16) 0.0599(17) 0.0606(15) -0.0025(13) 0.0160(13) 0.0154(13)
O2 0.115(2) 0.0468(13) 0.193(3) -0.0069(15) 0.094(2) 0.0060(12)
C19 0.0561(15) 0.0638(18) 0.0698(17) -0.0100(14) 0.0102(13) 0.0022(13)
O3 0.0950(17) 0.0691(16) 0.143(2) 0.0199(15) 0.0625(16) 0.0298(14)
C3 0.0632(16) 0.0608(17) 0.0666(16) -0.0051(14) 0.0151(13) 0.0178(13)
C17 0.0709(18) 0.0502(17) 0.102(2) -0.0077(15) 0.0374(17) 0.0019(13)
C1 0.0615(16) 0.0640(17) 0.0600(15) -0.0027(13) 0.0111(12) 0.0209(13)
C13 0.0738(18) 0.0468(16) 0.101(2) -0.0030(15) 0.0369(17) 0.0024(13)
C18 0.0575(15) 0.0580(16) 0.0650(16) -0.0031(13) 0.0090(13) 0.0210(12)
C16 0.082(2) 0.0466(16) 0.098(2) -0.0018(15) 0.0369(18) 0.0085(14)
N1 0.0653(14) 0.0811(18) 0.0680(14) 0.0018(13) 0.0161(12) 0.0326(13)
C20 0.074(2) 0.069(2) 0.0729(19) -0.0057(15) 0.0194(15) 0.0056(15)
O4 0.128(2) 0.159(3) 0.0758(16) 0.0415(17) 0.0223(15) 0.082(2)
C12 0.0650(17) 0.0609(18) 0.091(2) -0.0020(15) 0.0353(16) 0.0041(14)
C15 0.0762(19) 0.0509(17) 0.109(2) 0.0010(16) 0.0483(18) 0.0041(14)
C21 0.0712(19) 0.0476(16) 0.110(3) -0.0158(17) 0.0328(19) 0.0104(14)
C8 0.074(2) 0.062(2) 0.105(3) 0.0133(18) -0.0025(19) 0.0129(16)
C23 0.0644(19) 0.103(3) 0.080(2) -0.0275(19) -0.0012(16) 0.0207(18)
C4 0.070(2) 0.104(3) 0.086(2) -0.031(2) -0.0059(17) 0.0329(19)
C7 0.098(3) 0.060(2) 0.105(3) 0.0279(19) -0.004(2) -0.0014(18)
C22 0.0489(16) 0.089(3) 0.139(4) -0.042(2) 0.015(2) 0.0029(16)
B1 0.0569(18) 0.060(2) 0.078(2) -0.0074(17) 0.0082(16) 0.0056(15)
C9 0.0495(16) 0.084(2) 0.133(3) 0.011(2) 0.0200(18) 0.0019(15)
C5 0.085(2) 0.128(3) 0.076(2) -0.037(2) -0.0126(18) 0.054(2)
C24 0.106(3) 0.066(2) 0.180(5) -0.007(3) 0.083(3) 0.005(2)
C26 0.176(5) 0.055(2) 0.301(8) -0.023(3) 0.157(5) 0.013(3)
C25 0.188(5) 0.324(10) 0.055(2) 0.005(3) 0.012(3) 0.173(6)
C10 0.075(2) 0.128(4) 0.115(3) 0.040(3) 0.029(2) -0.013(2)

loop_
_atom_type_symbol
_atom_type_description
_atom_type_scat_dispersion_real
_atom_type_scat_dispersion_imag
_atom_type_scat_source
C C 0.0181 0.0091 'International Tables Vol C Tables 4.2.6.8 and 6.1.1.4'
H H 0.0000 0.0000 'International Tables Vol C Tables 4.2.6.8 and 6.1.1.4'
B B 0.0090 0.0039 'International Tables Vol C Tables 4.2.6.8 and 6.1.1.4'
N N 0.0311 0.0180 'International Tables Vol C Tables 4.2.6.8 and 6.1.1.4'
O O 0.0492 0.0322 'International Tables Vol C Tables 4.2.6.8 and 6.1.1.4'
S S 0.3331 0.5567 'International Tables Vol C Tables 4.2.6.8 and 6.1.1.4'

loop_
_geom_angle_atom_site_label_1
_geom_angle_atom_site_label_2
_geom_angle_atom_site_label_3
_geom_angle
O3 S1 O4 120.3(2)
O3 S1 N1 106.18(15)
O4 S1 N1 107.19(16)
O3 S1 C18 107.54(15)
O4 S1 C18 106.96(17)
N1 S1 C18 108.21(14)
C6 N3 C7 110.4(3)
C6 N3 C10 124.3(3)
C7 N3 C10 125.3(3)
C6 N2 C8 111.5(3)
C6 N2 C9 125.6(3)
C8 N2 C9 122.9(3)
C1 C2 C3 119.8(2)
C1 C2 B1 127.5(2)
C3 C2 B1 112.7(2)
C15 C14 C13 118.8(3)
C15 C14 C17 117.9(3)
C13 C14 C17 123.3(3)
N3 C6 N2 104.5(3)
N3 C6 B1 126.1(3)
N2 C6 B1 129.4(3)
C16 C11 C12 117.8(3)
C16 C11 C1 120.4(3)
C12 C11 C1 121.7(3)
C17 O2 C26 114.9(3)
C20 C19 C18 120.3(3)
C20 C19 H19 119.8
C18 C19 H19 119.8
N1 C3 C2 112.5(2)
N1 C3 H3A 109.1
C2 C3 H3A 109.1
N1 C3 H3B 109.1
C2 C3 H3B 109.1
H3A C3 H3B 107.8
O1 C17 O2 122.2(3)
O1 C17 C14 124.3(3)
O2 C17 C14 113.5(3)
C2 C1 C11 123.6(3)
C2 C1 C5 124.0(3)
C11 C1 C5 112.3(2)
C12 C13 C14 120.5(3)
C12 C13 H13 119.8
C14 C13 H13 119.8
C19 C18 C23 118.8(3)
C19 C18 S1 120.7(2)
C23 C18 S1 120.4(2)
C15 C16 C11 120.9(3)
C15 C16 H16 119.6
C11 C16 H16 119.6
C4 N1 C3 112.3(2)
C4 N1 S1 117.9(2)
C3 N1 S1 120.0(2)
C21 C20 C19 122.1(3)
C21 C20 H20 119.0
C19 C20 H20 119.0
C13 C12 C11 121.2(3)
C13 C12 H12 119.4
C11 C12 H12 119.4
C14 C15 C16 120.8(3)
C14 C15 H15 119.6
C16 C15 H15 119.6
C20 C21 C22 117.4(3)
C20 C21 C24 121.1(4)
C22 C21 C24 121.5(4)
C7 C8 N2 106.3(3)
C7 C8 H8 126.8
N2 C8 H8 126.8
C22 C23 C18 119.3(3)
C22 C23 H23 120.4
C18 C23 H23 120.4
N1 C4 C5 107.7(3)
N1 C4 H4A 110.2
C5 C4 H4A 110.2
N1 C4 H4B 110.2
C5 C4 H4B 110.2
H4A C4 H4B 108.5
C8 C7 N3 107.4(3)
C8 C7 H7 126.3
N3 C7 H7 126.3
C21 C22 C23 122.1(3)
C21 C22 H22 119.0
C23 C22 H22 119.0
C6 B1 C2 111.3(2)
C6 B1 H1A 109.4
C2 B1 H1A 109.4
C6 B1 H1B 109.4
C2 B1 H1B 109.4
H1A B1 H1B 108.0
N2 C9 H9A 109.5
N2 C9 H9B 109.5
H9A C9 H9B 109.5
N2 C9 H9C 109.5
H9A C9 H9C 109.5
H9B C9 H9C 109.5
C25 C5 C1 111.3(4)
C25 C5 C4 110.7(3)
C1 C5 C4 110.0(3)
C25 C5 H5 108.2
C1 C5 H5 108.2
C4 C5 H5 108.2
C21 C24 H24A 109.5
C21 C24 H24B 109.5
H24A C24 H24B 109.5
C21 C24 H24C 109.5
H24A C24 H24C 109.5
H24B C24 H24C 109.5
O2 C26 H26A 109.5
O2 C26 H26B 109.5
H26A C26 H26B 109.5
O2 C26 H26C 109.5
H26A C26 H26C 109.5
H26B C26 H26C 109.5
C5 C25 H25A 109.5
C5 C25 H25B 109.5
H25A C25 H25B 109.5
C5 C25 H25C 109.5
H25A C25 H25C 109.5
H25B C25 H25C 109.5
N3 C10 H10A 109.5
N3 C10 H10B 109.5
H10A C10 H10B 109.5
N3 C10 H10C 109.5
H10A C10 H10C 109.5
H10B C10 H10C 109.5

loop_
_geom_bond_atom_site_label_1
_geom_bond_atom_site_label_2
_geom_bond_distance
S1 O3 1.390(3)
S1 O4 1.431(3)
S1 N1 1.615(2)
S1 C18 1.751(3)
N3 C6 1.340(4)
N3 C7 1.380(5)
N3 C10 1.459(4)
N2 C6 1.345(4)
N2 C8 1.369(4)
N2 C9 1.453(4)
C2 C1 1.336(4)
C2 C3 1.509(3)
C2 B1 1.625(4)
C14 C15 1.376(4)
C14 C13 1.382(4)
C14 C17 1.481(4)
C6 B1 1.600(4)
O1 C17 1.198(4)
C11 C16 1.385(4)
C11 C12 1.389(4)
C11 C1 1.494(4)
O2 C17 1.301(4)
O2 C26 1.445(4)
C19 C20 1.370(4)
C19 C18 1.372(4)
C19 H19 0.9300
C3 N1 1.475(4)
C3 H3A 0.9700
C3 H3B 0.9700
C1 C5 1.515(4)
C13 C12 1.375(4)
C13 H13 0.9300
C18 C23 1.387(4)
C16 C15 1.381(4)
C16 H16 0.9300
N1 C4 1.460(5)
C20 C21 1.363(5)
C20 H20 0.9300
C12 H12 0.9300
C15 H15 0.9300
C21 C22 1.372(5)
C21 C24 1.514(5)
C8 C7 1.327(5)
C8 H8 0.9300
C23 C22 1.379(6)
C23 H23 0.9300
C4 C5 1.516(5)
C4 H4A 0.9700
C4 H4B 0.9700
C7 H7 0.9300
C22 H22 0.9300
B1 H1A 0.9700
B1 H1B 0.9700
C9 H9A 0.9600
C9 H9B 0.9600
C9 H9C 0.9600
C5 C25 1.510(7)
C5 H5 0.9800
C24 H24A 0.9600
C24 H24B 0.9600
C24 H24C 0.9600
C26 H26A 0.9600
C26 H26B 0.9600
C26 H26C 0.9600
C25 H25A 0.9600
C25 H25B 0.9600
C25 H25C 0.9600
C10 H10A 0.9600
C10 H10B 0.9600
C10 H10C 0.9600

loop_
_geom_torsion_atom_site_label_1
_geom_torsion_atom_site_label_2
_geom_torsion_atom_site_label_3
_geom_torsion_atom_site_label_4
_geom_torsion
C7 N3 C6 N2 1.4(4)
C10 N3 C6 N2 -178.2(3)
C7 N3 C6 B1 -176.1(3)
C10 N3 C6 B1 4.3(5)
C8 N2 C6 N3 -1.4(4)
C9 N2 C6 N3 176.6(3)
C8 N2 C6 B1 176.0(3)
C9 N2 C6 B1 -5.9(5)
C1 C2 C3 N1 10.6(4)
B1 C2 C3 N1 -170.9(3)
C26 O2 C17 O1 2.8(7)
C26 O2 C17 C14 -176.2(4)
C15 C14 C17 O1 4.2(6)
C13 C14 C17 O1 -174.7(4)
C15 C14 C17 O2 -176.8(3)
C13 C14 C17 O2 4.2(5)
C3 C2 C1 C11 -175.0(3)
B1 C2 C1 C11 6.7(5)
C3 C2 C1 C5 3.2(5)
B1 C2 C1 C5 -175.1(4)
C16 C11 C1 C2 70.4(4)
C12 C11 C1 C2 -114.2(4)
C16 C11 C1 C5 -108.0(4)
C12 C11 C1 C5 67.4(4)
C15 C14 C13 C12 -0.9(5)
C17 C14 C13 C12 178.0(3)
C20 C19 C18 C23 0.1(4)
C20 C19 C18 S1 176.6(2)
O3 S1 C18 C19 36.2(3)
O4 S1 C18 C19 166.7(3)
N1 S1 C18 C19 -78.1(3)
O3 S1 C18 C23 -147.4(3)
O4 S1 C18 C23 -16.8(3)
N1 S1 C18 C23 98.3(3)
C12 C11 C16 C15 0.2(5)
C1 C11 C16 C15 175.7(3)
C2 C3 N1 C4 -46.8(3)
C2 C3 N1 S1 168.0(2)
O3 S1 N1 C4 178.6(3)
O4 S1 N1 C4 48.8(3)
C18 S1 N1 C4 -66.2(3)
O3 S1 N1 C3 -38.1(3)
O4 S1 N1 C3 -167.9(3)
C18 S1 N1 C3 77.1(3)
C18 C19 C20 C21 0.4(5)
C14 C13 C12 C11 1.9(5)
C16 C11 C12 C13 -1.5(5)
C1 C11 C12 C13 -176.9(3)
C13 C14 C15 C16 -0.4(6)
C17 C14 C15 C16 -179.4(3)
C11 C16 C15 C14 0.7(6)
C19 C20 C21 C22 0.0(5)
C19 C20 C21 C24 -179.8(3)
C6 N2 C8 C7 0.9(4)
C9 N2 C8 C7 -177.2(3)
C19 C18 C23 C22 -0.9(5)
S1 C18 C23 C22 -177.5(3)
C3 N1 C4 C5 67.8(4)
S1 N1 C4 C5 -146.2(2)
N2 C8 C7 N3 0.0(4)
C6 N3 C7 C8 -0.9(4)
C10 N3 C7 C8 178.7(4)
C20 C21 C22 C23 -1.0(5)
C24 C21 C22 C23 178.9(3)
C18 C23 C22 C21 1.4(6)
N3 C6 B1 C2 58.7(4)
N2 C6 B1 C2 -118.2(3)
C1 C2 B1 C6 36.3(4)
C3 C2 B1 C6 -142.2(3)
C2 C1 C5 C25 -105.8(4)
C11 C1 C5 C25 72.5(4)
C2 C1 C5 C4 17.3(6)
C11 C1 C5 C4 -164.4(3)
N1 C4 C5 C25 73.0(5)
N1 C4 C5 C1 -50.5(5)
